data_4127629
loop_
_publ_author_name
'Chen, Wei'
'Guo, Chenxing'
'He, Qing'
'Chi, Xiaodong'
'Lynch, Vincent M.'
'Zhang, Zhiyun'
'Su, Jianhua'
'Tian, He'
'Sessler, Jonathan L.'

_publ_section_title
;
 Molecular Cursor Caliper: A Fluorescent Sensor for Dicarboxylate
 Dianions.
;
_journal_issue 37
_journal_name_full 'Journal of the American Chemical Society'
_journal_page_first 14798
_journal_page_last 14806
_journal_paper_doi 10.1021/jacs.9b07170
_journal_volume 141
_journal_year 2019
_chemical_formula_sum 'C33 H22 N2 O'
_chemical_formula_weight 462.52
_space_group_crystal_system triclinic
_space_group_IT_number 2
_space_group_name_Hall '-P 1'
_space_group_name_H-M_alt 'P -1'
_symmetry_space_group_name_Hall '-P 1'
_symmetry_space_group_name_H-M 'P -1'
_atom_sites_solution_hydrogens geom
_audit_creation_method SHELXL-2013
_cell_angle_alpha 105.151(5)
_cell_angle_beta 98.504(6)
_cell_angle_gamma 96.468(5)
_cell_formula_units_Z 4
_cell_length_a 10.040(3)
_cell_length_b 15.297(4)
_cell_length_c 16.237(5)
_cell_measurement_reflns_used 1475
_cell_measurement_temperature 296(2)
_cell_measurement_theta_max 40.175
_cell_measurement_theta_min 4.494
_cell_volume 2350.5(12)
_computing_cell_refinement 'Bruker SAINT'
_computing_data_collection 'Bruker APEX2'
_computing_data_reduction 'Bruker SAINT'
_computing_molecular_graphics 'Bruker SHELXTL'
_computing_publication_material 'Bruker SHELXTL'
_computing_structure_refinement 'SHELXL-2013 (Sheldrick, 2013)'
_computing_structure_solution 'SHELXS-97 (Sheldrick, 2008)'
_diffrn_ambient_temperature 296(2)
_diffrn_measured_fraction_theta_full 0.999
_diffrn_measured_fraction_theta_max 0.999
_diffrn_measurement_device_type 'Bruker APEX-II CCD'
_diffrn_measurement_method '\f and \w scans'
_diffrn_radiation_type MoK\a
_diffrn_radiation_wavelength 0.71073
_diffrn_reflns_av_R_equivalents 0.0492
_diffrn_reflns_av_unetI/netI 0.0971
_diffrn_reflns_Laue_measured_fraction_full 0.999
_diffrn_reflns_Laue_measured_fraction_max 0.999
_diffrn_reflns_limit_h_max 12
_diffrn_reflns_limit_h_min -12
_diffrn_reflns_limit_k_max 16
_diffrn_reflns_limit_k_min -18
_diffrn_reflns_limit_l_max 19
_diffrn_reflns_limit_l_min -18
_diffrn_reflns_number 16464
_diffrn_reflns_point_group_measured_fraction_full 0.999
_diffrn_reflns_point_group_measured_fraction_max 0.999
_diffrn_reflns_theta_full 25.242
_diffrn_reflns_theta_max 25.498
_diffrn_reflns_theta_min 1.629
_exptl_absorpt_coefficient_mu 0.079
_exptl_absorpt_correction_T_max 0.7456
_exptl_absorpt_correction_T_min 0.6729
_exptl_absorpt_correction_type multi-scan
_exptl_absorpt_process_details sadabs
_exptl_crystal_colour colorless
_exptl_crystal_density_diffrn 1.307
_exptl_crystal_description prismatic
_exptl_crystal_F_000 968
_exptl_crystal_size_max 0.210
_exptl_crystal_size_mid 0.170
_exptl_crystal_size_min 0.130
_refine_diff_density_max 0.489
_refine_diff_density_min -0.272
_refine_diff_density_rms 0.045
_refine_ls_extinction_coef 0.0069(14)
_refine_ls_extinction_expression Fc^*^=kFc[1+0.001xFc^2^\l^3^/sin(2\q)]^-1/4^
_refine_ls_extinction_method SHELXL
_refine_ls_goodness_of_fit_ref 0.951
_refine_ls_hydrogen_treatment constr
_refine_ls_matrix_type full
_refine_ls_number_parameters 650
_refine_ls_number_reflns 8739
_refine_ls_number_restraints 0
_refine_ls_restrained_S_all 0.951
_refine_ls_R_factor_all 0.1695
_refine_ls_R_factor_gt 0.0679
_refine_ls_shift/su_max 0.000
_refine_ls_shift/su_mean 0.000
_refine_ls_structure_factor_coef Fsqd
_refine_ls_weighting_details 'w=1/[\s^2^(Fo^2^)+(0.1035P)^2^] where P=(Fo^2^+2Fc^2^)/3'
_refine_ls_weighting_scheme calc
_refine_ls_wR_factor_gt 0.1661
_refine_ls_wR_factor_ref 0.2225
_reflns_Friedel_coverage 0.000
_reflns_number_gt 3667
_reflns_number_total 8739
_reflns_threshold_expression 'I > 2\s(I)'
_cod_data_source_file ja9b07170_si_002.cif
_cod_data_source_block mo_dm15675_0m
_cod_original_cell_volume 2350.4(12)
_cod_database_code 4127629
_shelx_space_group_comment
; 
The symmetry employed for this shelxl refinement is uniquely defined 
by the following loop, which should always be used as a source of 
symmetry information in preference to the above space-group names. 
They are only intended as comments. 
;
_shelx_estimated_absorpt_t_min 0.984
_shelx_estimated_absorpt_t_max 0.990
_shelxl_version_number 2013-4

loop_
_space_group_symop_operation_xyz
'x, y, z'
'-x, -y, -z'

loop_
_atom_site_label
_atom_site_type_symbol
_atom_site_fract_x
_atom_site_fract_y
_atom_site_fract_z
_atom_site_U_iso_or_equiv
_atom_site_adp_type
_atom_site_occupancy
_atom_site_site_symmetry_order
_atom_site_calc_flag
_atom_site_refinement_flags_posn
_atom_site_refinement_flags_adp
N1 N 0.4225(4) 0.5026(2) 0.2638(2) 0.0655(10) Uani 1 1 d . .
N2 N 0.1829(3) 0.4783(2) 0.3150(2) 0.0631(9) Uani 1 1 d . .
N3 N -0.0793(3) 0.8881(2) 0.1837(2) 0.0602(9) Uani 1 1 d . .
N4 N 0.1716(3) 0.8580(2) 0.2325(2) 0.0610(9) Uani 1 1 d . .
O1 O 0.5324(5) 0.7822(4) 0.0392(3) 0.1374(16) Uani 1 1 d . .
O2 O -0.2563(5) 1.2668(3) 0.1403(3) 0.1411(18) Uani 1 1 d . .
C1 C 0.3465(5) 0.4124(3) 0.2359(3) 0.0644(12) Uani 1 1 d . .
C2 C 0.2233(5) 0.3990(3) 0.2625(3) 0.0642(11) Uani 1 1 d . .
C3 C 0.1515(5) 0.3121(3) 0.2414(3) 0.0748(13) Uani 1 1 d . .
H3 H 0.0693 0.3027 0.2601 0.090 Uiso 1 1 calc R U
C4 C 0.1999(6) 0.2386(3) 0.1926(3) 0.0861(15) Uani 1 1 d . .
H4 H 0.1494 0.1801 0.1775 0.103 Uiso 1 1 calc R U
C5 C 0.3213(7) 0.2516(4) 0.1667(3) 0.0850(15) Uani 1 1 d . .
H5 H 0.3530 0.2017 0.1336 0.102 Uiso 1 1 calc R U
C6 C 0.3981(5) 0.3375(3) 0.1888(3) 0.0764(13) Uani 1 1 d . .
H6 H 0.4828 0.3456 0.1728 0.092 Uiso 1 1 calc R U
C7 C 0.4329(4) 0.5540(3) 0.2051(3) 0.0617(11) Uani 1 1 d . .
C8 C 0.4851(4) 0.6480(3) 0.2340(3) 0.0702(12) Uani 1 1 d . .
H8 H 0.5088 0.6775 0.2931 0.084 Uiso 1 1 calc R U
C9 C 0.5010(4) 0.6964(3) 0.1752(3) 0.0724(12) Uani 1 1 d . .
H9 H 0.5382 0.7583 0.1950 0.087 Uiso 1 1 calc R U
C10 C 0.4627(5) 0.6548(4) 0.0869(3) 0.0728(13) Uani 1 1 d . .
C11 C 0.4063(5) 0.5638(4) 0.0590(3) 0.0784(14) Uani 1 1 d . .
H11 H 0.3768 0.5358 -0.0002 0.094 Uiso 1 1 calc R U
C12 C 0.3924(5) 0.5134(3) 0.1163(3) 0.0720(13) Uani 1 1 d . .
H12 H 0.3557 0.4514 0.0956 0.086 Uiso 1 1 calc R U
C13 C 0.4767(6) 0.7019(5) 0.0217(5) 0.111(2) Uani 1 1 d . .
H13 H 0.4422 0.6703 -0.0361 0.133 Uiso 1 1 calc R U
C14 C 0.0728(4) 0.5153(3) 0.2778(3) 0.0608(11) Uani 1 1 d . .
C15 C 0.0702(5) 0.6078(3) 0.3021(3) 0.0763(13) Uani 1 1 d . .
H15 H 0.1413 0.6475 0.3425 0.092 Uiso 1 1 calc R U
C16 C -0.0391(6) 0.6414(3) 0.2660(4) 0.0874(15) Uani 1 1 d . .
H16 H -0.0400 0.7042 0.2835 0.105 Uiso 1 1 calc R U
C17 C -0.1455(5) 0.5869(3) 0.2058(3) 0.0843(14) Uani 1 1 d . .
H17 H -0.2175 0.6109 0.1815 0.101 Uiso 1 1 calc R U
C18 C -0.1407(5) 0.4946(3) 0.1830(3) 0.0924(16) Uani 1 1 d . .
H18 H -0.2119 0.4549 0.1426 0.111 Uiso 1 1 calc R U
C19 C -0.0347(5) 0.4595(3) 0.2178(3) 0.0852(15) Uani 1 1 d . .
H19 H -0.0349 0.3966 0.2006 0.102 Uiso 1 1 calc R U
C20 C 0.4168(4) 0.5457(3) 0.3526(2) 0.0589(11) Uani 1 1 d . .
C21 C 0.2955(4) 0.5369(3) 0.3772(3) 0.0578(10) Uani 1 1 d . .
C22 C 0.2816(4) 0.5752(3) 0.4657(2) 0.0583(11) Uani 1 1 d . .
C23 C 0.1553(5) 0.5687(3) 0.4929(3) 0.0692(12) Uani 1 1 d . .
H23 H 0.0769 0.5386 0.4529 0.083 Uiso 1 1 calc R U
C24 C 0.1468(5) 0.6063(3) 0.5777(3) 0.0746(13) Uani 1 1 d . .
H24 H 0.0624 0.6022 0.5947 0.090 Uiso 1 1 calc R U
C25 C 0.2620(5) 0.6502(3) 0.6385(3) 0.0701(12) Uani 1 1 d . .
H25 H 0.2554 0.6739 0.6964 0.084 Uiso 1 1 calc R U
C26 C 0.3846(5) 0.6586(3) 0.6137(3) 0.0663(12) Uani 1 1 d . .
H26 H 0.4613 0.6888 0.6553 0.080 Uiso 1 1 calc R U
C27 C 0.4001(4) 0.6229(3) 0.5268(2) 0.0561(10) Uani 1 1 d . .
C28 C 0.5308(4) 0.6300(3) 0.5002(2) 0.0556(10) Uani 1 1 d . .
C29 C 0.6532(5) 0.6747(3) 0.5585(3) 0.0700(12) Uani 1 1 d . .
H29 H 0.6495 0.7020 0.6163 0.084 Uiso 1 1 calc R U
C30 C 0.7741(5) 0.6790(3) 0.5332(3) 0.0775(13) Uani 1 1 d . .
H30 H 0.8526 0.7097 0.5729 0.093 Uiso 1 1 calc R U
C31 C 0.7820(5) 0.6376(3) 0.4476(3) 0.0789(13) Uani 1 1 d . .
H31 H 0.8663 0.6403 0.4303 0.095 Uiso 1 1 calc R U
C32 C 0.6684(5) 0.5932(3) 0.3888(3) 0.0707(12) Uani 1 1 d . .
H32 H 0.6757 0.5648 0.3319 0.085 Uiso 1 1 calc R U
C33 C 0.5398(4) 0.5898(3) 0.4132(3) 0.0585(10) Uani 1 1 d . .
C34 C -0.0346(4) 0.8142(3) 0.1260(3) 0.0633(11) Uani 1 1 d . .
C35 C 0.0950(4) 0.7983(3) 0.1528(3) 0.0633(11) Uani 1 1 d . .
C36 C 0.1401(5) 0.7220(3) 0.1067(3) 0.0849(15) Uani 1 1 d . .
H36 H 0.2249 0.7082 0.1262 0.102 Uiso 1 1 calc R U
C37 C 0.0594(6) 0.6667(4) 0.0321(3) 0.0969(17) Uani 1 1 d . .
H37 H 0.0912 0.6165 -0.0005 0.116 Uiso 1 1 calc R U
C38 C -0.0682(6) 0.6841(4) 0.0046(3) 0.0940(16) Uani 1 1 d . .
H38 H -0.1216 0.6464 -0.0469 0.113 Uiso 1 1 calc R U
C39 C -0.1171(5) 0.7566(3) 0.0525(3) 0.0784(14) Uani 1 1 d . .
H39 H -0.2053 0.7668 0.0356 0.094 Uiso 1 1 calc R U
C40 C -0.1076(4) 0.9664(3) 0.1604(3) 0.0585(11) Uani 1 1 d . .
C41 C -0.1338(5) 0.9673(3) 0.0738(3) 0.0824(14) Uani 1 1 d . .
H41 H -0.1280 0.9157 0.0299 0.099 Uiso 1 1 calc R U
C42 C -0.1682(6) 1.0450(4) 0.0536(3) 0.0964(17) Uani 1 1 d . .
H42 H -0.1832 1.0453 -0.0042 0.116 Uiso 1 1 calc R U
C43 C -0.1810(5) 1.1215(3) 0.1160(3) 0.0817(14) Uani 1 1 d . .
C44 C -0.1519(5) 1.1218(3) 0.2015(3) 0.0746(13) Uani 1 1 d . .
H44 H -0.1579 1.1739 0.2450 0.090 Uiso 1 1 calc R U
C45 C -0.1142(4) 1.0463(3) 0.2234(3) 0.0645(11) Uani 1 1 d . .
H45 H -0.0925 1.0485 0.2817 0.077 Uiso 1 1 calc R U
C46 C -0.2334(7) 1.1981(4) 0.0914(4) 0.122(2) Uani 1 1 d . .
H46 H -0.2508 1.1936 0.0324 0.147 Uiso 1 1 calc R U
C47 C 0.2745(4) 0.9285(3) 0.2324(3) 0.0597(11) Uani 1 1 d . .
C48 C 0.3009(4) 1.0117(3) 0.2970(3) 0.0698(12) Uani 1 1 d . .
H48 H 0.2486 1.0216 0.3404 0.084 Uiso 1 1 calc R U
C49 C 0.4040(5) 1.0795(4) 0.2973(4) 0.0871(15) Uani 1 1 d . .
H49 H 0.4205 1.1343 0.3415 0.105 Uiso 1 1 calc R U
C50 C 0.4819(6) 1.0685(5) 0.2351(5) 0.1001(18) Uani 1 1 d . .
H50 H 0.5517 1.1145 0.2361 0.120 Uiso 1 1 calc R U
C51 C 0.4541(5) 0.9878(5) 0.1712(4) 0.0971(18) Uani 1 1 d . .
H51 H 0.5048 0.9799 0.1270 0.116 Uiso 1 1 calc R U
C52 C 0.3545(5) 0.9173(4) 0.1689(3) 0.0791(14) Uani 1 1 d . .
H52 H 0.3408 0.8624 0.1249 0.095 Uiso 1 1 calc R U
C53 C -0.0403(4) 0.8903(2) 0.2725(2) 0.0510(10) Uani 1 1 d . .
C54 C 0.0878(4) 0.8753(2) 0.2972(2) 0.0534(10) Uani 1 1 d . .
C55 C 0.1332(4) 0.8650(2) 0.3812(2) 0.0511(10) Uani 1 1 d . .
C56 C 0.2638(4) 0.8440(3) 0.4038(3) 0.0636(11) Uani 1 1 d . .
H56 H 0.3226 0.8375 0.3641 0.076 Uiso 1 1 calc R U
C57 C 0.3049(5) 0.8330(3) 0.4847(3) 0.0730(13) Uani 1 1 d . .
H57 H 0.3914 0.8193 0.5000 0.088 Uiso 1 1 calc R U
C58 C 0.2163(5) 0.8426(3) 0.5436(3) 0.0786(13) Uani 1 1 d . .
H58 H 0.2444 0.8354 0.5983 0.094 Uiso 1 1 calc R U
C59 C 0.0906(5) 0.8620(3) 0.5225(3) 0.0646(11) Uani 1 1 d . .
H59 H 0.0336 0.8684 0.5632 0.078 Uiso 1 1 calc R U
C60 C 0.0430(4) 0.8731(2) 0.4404(2) 0.0500(9) Uani 1 1 d . .
C61 C -0.0942(4) 0.8890(2) 0.4144(2) 0.0526(10) Uani 1 1 d . .
C62 C -0.1897(4) 0.8970(3) 0.4695(3) 0.0663(12) Uani 1 1 d . .
H62 H -0.1634 0.8936 0.5258 0.080 Uiso 1 1 calc R U
C63 C -0.3192(5) 0.9095(3) 0.4436(3) 0.0760(13) Uani 1 1 d . .
H63 H -0.3803 0.9147 0.4819 0.091 Uiso 1 1 calc R U
C64 C -0.3601(4) 0.9146(3) 0.3597(3) 0.0699(12) Uani 1 1 d . .
H64 H -0.4487 0.9236 0.3420 0.084 Uiso 1 1 calc R U
C65 C -0.2721(4) 0.9066(3) 0.3033(3) 0.0610(11) Uani 1 1 d . .
H65 H -0.3017 0.9081 0.2467 0.073 Uiso 1 1 calc R U
C66 C -0.1374(4) 0.8961(2) 0.3295(2) 0.0502(9) Uani 1 1 d . .

loop_
_atom_site_aniso_label
_atom_site_aniso_U_11
_atom_site_aniso_U_22
_atom_site_aniso_U_33
_atom_site_aniso_U_23
_atom_site_aniso_U_13
_atom_site_aniso_U_12
N1 0.086(3) 0.070(2) 0.0385(19) 0.0091(18) 0.0119(18) 0.016(2)
N2 0.070(2) 0.061(2) 0.048(2) 0.0040(17) 0.0005(18) 0.0090(19)
N3 0.066(2) 0.076(2) 0.0417(19) 0.0174(18) 0.0065(16) 0.0259(19)
N4 0.054(2) 0.083(2) 0.042(2) 0.0089(18) 0.0101(17) 0.016(2)
O1 0.145(4) 0.161(4) 0.133(4) 0.068(4) 0.045(3) 0.044(4)
O2 0.236(5) 0.096(3) 0.091(3) 0.024(2) 0.009(3) 0.056(3)
C1 0.088(3) 0.060(3) 0.043(2) 0.010(2) 0.004(2) 0.019(3)
C2 0.075(3) 0.064(3) 0.048(3) 0.011(2) -0.001(2) 0.013(2)
C3 0.085(3) 0.069(3) 0.060(3) 0.014(2) -0.006(3) 0.007(3)
C4 0.113(4) 0.062(3) 0.072(3) 0.011(3) -0.008(3) 0.015(3)
C5 0.122(5) 0.070(4) 0.056(3) 0.008(2) -0.003(3) 0.038(3)
C6 0.099(4) 0.082(3) 0.045(3) 0.011(2) 0.004(2) 0.029(3)
C7 0.067(3) 0.076(3) 0.044(2) 0.014(2) 0.012(2) 0.023(2)
C8 0.078(3) 0.080(3) 0.049(3) 0.015(2) 0.005(2) 0.015(3)
C9 0.071(3) 0.081(3) 0.067(3) 0.027(3) 0.007(2) 0.014(2)
C10 0.075(3) 0.108(4) 0.058(3) 0.043(3) 0.029(3) 0.043(3)
C11 0.104(4) 0.084(4) 0.052(3) 0.016(3) 0.021(3) 0.037(3)
C12 0.095(3) 0.076(3) 0.045(3) 0.011(2) 0.015(2) 0.025(3)
C13 0.109(5) 0.103(5) 0.128(6) 0.034(5) 0.031(4) 0.035(4)
C14 0.074(3) 0.066(3) 0.043(2) 0.015(2) 0.012(2) 0.014(2)
C15 0.084(3) 0.062(3) 0.074(3) 0.016(2) -0.001(3) 0.003(3)
C16 0.110(4) 0.066(3) 0.089(4) 0.026(3) 0.013(3) 0.021(3)
C17 0.098(4) 0.086(4) 0.060(3) 0.011(3) 0.003(3) 0.020(3)
C18 0.103(4) 0.079(3) 0.073(3) -0.002(3) -0.020(3) 0.022(3)
C19 0.094(4) 0.072(3) 0.068(3) -0.005(3) -0.012(3) 0.019(3)
C20 0.070(3) 0.064(3) 0.039(2) 0.009(2) 0.007(2) 0.013(2)
C21 0.066(3) 0.059(2) 0.045(2) 0.011(2) 0.005(2) 0.010(2)
C22 0.077(3) 0.058(2) 0.040(2) 0.0129(19) 0.010(2) 0.014(2)
C23 0.078(3) 0.070(3) 0.057(3) 0.013(2) 0.018(2) 0.006(2)
C24 0.085(3) 0.074(3) 0.062(3) 0.008(2) 0.025(3) 0.008(3)
C25 0.089(3) 0.066(3) 0.054(3) 0.008(2) 0.023(3) 0.013(3)
C26 0.091(3) 0.061(3) 0.043(2) 0.008(2) 0.005(2) 0.021(2)
C27 0.074(3) 0.052(2) 0.043(2) 0.0153(19) 0.007(2) 0.016(2)
C28 0.068(3) 0.054(2) 0.044(2) 0.0135(19) 0.005(2) 0.014(2)
C29 0.080(3) 0.068(3) 0.054(3) 0.009(2) -0.003(3) 0.019(3)
C30 0.073(3) 0.090(3) 0.063(3) 0.018(3) -0.003(3) 0.014(3)
C31 0.067(3) 0.095(4) 0.080(4) 0.034(3) 0.012(3) 0.020(3)
C32 0.074(3) 0.086(3) 0.053(3) 0.018(2) 0.010(3) 0.023(3)
C33 0.070(3) 0.061(2) 0.048(2) 0.018(2) 0.009(2) 0.019(2)
C34 0.066(3) 0.076(3) 0.044(2) 0.009(2) 0.009(2) 0.019(2)
C35 0.060(3) 0.081(3) 0.044(2) 0.005(2) 0.009(2) 0.021(2)
C36 0.073(3) 0.113(4) 0.061(3) 0.001(3) 0.014(3) 0.033(3)
C37 0.100(4) 0.107(4) 0.063(3) -0.016(3) 0.010(3) 0.033(3)
C38 0.090(4) 0.108(4) 0.061(3) -0.005(3) -0.003(3) 0.015(3)
C39 0.079(3) 0.093(3) 0.052(3) 0.002(3) 0.004(2) 0.024(3)
C40 0.051(2) 0.081(3) 0.047(2) 0.021(2) 0.0090(19) 0.018(2)
C41 0.110(4) 0.094(3) 0.047(3) 0.018(3) 0.014(3) 0.038(3)
C42 0.137(5) 0.117(4) 0.048(3) 0.039(3) 0.010(3) 0.047(4)
C43 0.115(4) 0.073(3) 0.058(3) 0.021(3) 0.007(3) 0.023(3)
C44 0.094(3) 0.067(3) 0.059(3) 0.018(2) 0.004(3) 0.010(3)
C45 0.079(3) 0.064(3) 0.048(2) 0.016(2) 0.007(2) 0.008(2)
C46 0.200(7) 0.090(4) 0.076(4) 0.023(3) 0.003(4) 0.049(4)
C47 0.047(2) 0.081(3) 0.059(3) 0.029(2) 0.009(2) 0.022(2)
C48 0.059(3) 0.076(3) 0.075(3) 0.020(3) 0.016(2) 0.014(3)
C49 0.069(3) 0.089(4) 0.112(4) 0.038(3) 0.024(3) 0.015(3)
C50 0.083(4) 0.112(5) 0.123(5) 0.059(4) 0.021(4) 0.024(4)
C51 0.068(4) 0.156(6) 0.096(5) 0.070(4) 0.036(3) 0.027(4)
C52 0.065(3) 0.118(4) 0.063(3) 0.029(3) 0.023(3) 0.026(3)
C53 0.057(2) 0.056(2) 0.040(2) 0.0132(18) 0.0055(19) 0.014(2)
C54 0.056(2) 0.056(2) 0.047(2) 0.0116(19) 0.008(2) 0.011(2)
C55 0.055(2) 0.050(2) 0.045(2) 0.0100(18) 0.003(2) 0.0124(19)
C56 0.058(3) 0.069(3) 0.060(3) 0.017(2) 0.001(2) 0.010(2)
C57 0.071(3) 0.075(3) 0.069(3) 0.026(3) -0.011(3) 0.013(2)
C58 0.092(4) 0.081(3) 0.059(3) 0.027(3) -0.007(3) 0.011(3)
C59 0.072(3) 0.070(3) 0.053(3) 0.025(2) 0.007(2) 0.006(2)
C60 0.057(2) 0.045(2) 0.043(2) 0.0094(18) 0.004(2) 0.0034(19)
C61 0.063(3) 0.052(2) 0.044(2) 0.0120(18) 0.014(2) 0.012(2)
C62 0.072(3) 0.074(3) 0.055(3) 0.018(2) 0.019(2) 0.010(2)
C63 0.063(3) 0.086(3) 0.081(4) 0.020(3) 0.031(3) 0.010(3)
C64 0.057(3) 0.077(3) 0.075(3) 0.017(3) 0.015(3) 0.012(2)
C65 0.058(3) 0.066(3) 0.058(3) 0.016(2) 0.009(2) 0.013(2)
C66 0.053(2) 0.047(2) 0.049(2) 0.0098(18) 0.011(2) 0.0104(19)

loop_
_atom_type_symbol
_atom_type_description
_atom_type_scat_dispersion_real
_atom_type_scat_dispersion_imag
_atom_type_scat_source
C C 0.0033 0.0016 'International Tables Vol C Tables 4.2.6.8 and 6.1.1.4'
H H 0.0000 0.0000 'International Tables Vol C Tables 4.2.6.8 and 6.1.1.4'
N N 0.0061 0.0033 'International Tables Vol C Tables 4.2.6.8 and 6.1.1.4'
O O 0.0106 0.0060 'International Tables Vol C Tables 4.2.6.8 and 6.1.1.4'

loop_
_geom_angle_atom_site_label_1
_geom_angle_atom_site_label_2
_geom_angle_atom_site_label_3
_geom_angle
C7 N1 C1 120.3(3)
C7 N1 C20 120.9(3)
C1 N1 C20 110.6(3)
C14 N2 C2 118.4(3)
C14 N2 C21 121.0(3)
C2 N2 C21 112.2(3)
C40 N3 C53 121.4(3)
C40 N3 C34 122.1(3)
C53 N3 C34 112.2(3)
C47 N4 C35 120.5(3)
C47 N4 C54 118.8(3)
C35 N4 C54 110.6(3)
C2 C1 C6 120.1(4)
C2 C1 N1 117.8(4)
C6 C1 N1 121.9(4)
C3 C2 C1 119.4(4)
C3 C2 N2 124.2(4)
C1 C2 N2 116.3(4)
C2 C3 C4 120.6(5)
C2 C3 H3 119.7
C4 C3 H3 119.7
C5 C4 C3 120.0(5)
C5 C4 H4 120.0
C3 C4 H4 120.0
C4 C5 C6 121.0(5)
C4 C5 H5 119.5
C6 C5 H5 119.5
C5 C6 C1 118.8(5)
C5 C6 H6 120.6
C1 C6 H6 120.6
C12 C7 N1 120.9(4)
C12 C7 C8 118.2(4)
N1 C7 C8 120.9(4)
C9 C8 C7 120.1(4)
C9 C8 H8 119.9
C7 C8 H8 119.9
C8 C9 C10 121.1(5)
C8 C9 H9 119.5
C10 C9 H9 119.5
C11 C10 C9 118.7(4)
C11 C10 C13 117.5(5)
C9 C10 C13 123.8(5)
C12 C11 C10 121.3(5)
C12 C11 H11 119.3
C10 C11 H11 119.3
C11 C12 C7 120.5(4)
C11 C12 H12 119.7
C7 C12 H12 119.7
O1 C13 C10 123.0(7)
O1 C13 H13 118.5
C10 C13 H13 118.5
C15 C14 C19 118.0(4)
C15 C14 N2 120.7(4)
C19 C14 N2 121.3(4)
C14 C15 C16 119.4(5)
C14 C15 H15 120.3
C16 C15 H15 120.3
C17 C16 C15 123.1(5)
C17 C16 H16 118.5
C15 C16 H16 118.5
C16 C17 C18 116.4(5)
C16 C17 H17 121.8
C18 C17 H17 121.8
C19 C18 C17 121.8(5)
C19 C18 H18 119.1
C17 C18 H18 119.1
C18 C19 C14 121.3(4)
C18 C19 H19 119.3
C14 C19 H19 119.3
C21 C20 N1 117.6(4)
C21 C20 C33 122.1(4)
N1 C20 C33 120.0(4)
C20 C21 N2 117.8(4)
C20 C21 C22 121.3(4)
N2 C21 C22 120.5(4)
C23 C22 C27 119.4(4)
C23 C22 C21 122.5(4)
C27 C22 C21 118.1(4)
C24 C23 C22 120.5(4)
C24 C23 H23 119.8
C22 C23 H23 119.8
C23 C24 C25 120.8(4)
C23 C24 H24 119.6
C25 C24 H24 119.6
C26 C25 C24 119.8(4)
C26 C25 H25 120.1
C24 C25 H25 120.1
C25 C26 C27 122.2(4)
C25 C26 H26 118.9
C27 C26 H26 118.9
C26 C27 C22 117.2(4)
C26 C27 C28 122.5(4)
C22 C27 C28 120.2(3)
C33 C28 C29 117.5(4)
C33 C28 C27 119.6(4)
C29 C28 C27 122.9(4)
C30 C29 C28 122.2(4)
C30 C29 H29 118.9
C28 C29 H29 118.9
C29 C30 C31 119.8(5)
C29 C30 H30 120.1
C31 C30 H30 120.1
C32 C31 C30 120.8(4)
C32 C31 H31 119.6
C30 C31 H31 119.6
C31 C32 C33 120.5(4)
C31 C32 H32 119.8
C33 C32 H32 119.8
C32 C33 C28 119.2(4)
C32 C33 C20 122.3(4)
C28 C33 C20 118.6(4)
C39 C34 C35 120.9(4)
C39 C34 N3 123.3(4)
C35 C34 N3 115.5(4)
C36 C35 C34 119.4(4)
C36 C35 N4 122.8(4)
C34 C35 N4 117.5(3)
C37 C36 C35 119.4(4)
C37 C36 H36 120.3
C35 C36 H36 120.3
C36 C37 C38 120.8(4)
C36 C37 H37 119.6
C38 C37 H37 119.6
C39 C38 C37 120.2(5)
C39 C38 H38 119.9
C37 C38 H38 119.9
C38 C39 C34 119.1(4)
C38 C39 H39 120.4
C34 C39 H39 120.4
C45 C40 N3 120.6(4)
C45 C40 C41 117.6(4)
N3 C40 C41 121.9(4)
C42 C41 C40 119.8(4)
C42 C41 H41 120.1
C40 C41 H41 120.1
C43 C42 C41 122.0(4)
C43 C42 H42 119.0
C41 C42 H42 119.0
C42 C43 C44 118.4(4)
C42 C43 C46 120.2(5)
C44 C43 C46 121.2(4)
C45 C44 C43 120.7(4)
C45 C44 H44 119.7
C43 C44 H44 119.7
C44 C45 C40 121.5(4)
C44 C45 H45 119.3
C40 C45 H45 119.3
O2 C46 C43 126.2(6)
O2 C46 H46 116.9
C43 C46 H46 116.9
C52 C47 C48 117.6(5)
C52 C47 N4 121.4(4)
C48 C47 N4 121.0(4)
C49 C48 C47 120.5(5)
C49 C48 H48 119.8
C47 C48 H48 119.8
C50 C49 C48 121.9(5)
C50 C49 H49 119.0
C48 C49 H49 119.0
C49 C50 C51 117.4(6)
C49 C50 H50 121.3
C51 C50 H50 121.3
C50 C51 C52 123.0(5)
C50 C51 H51 118.5
C52 C51 H51 118.5
C51 C52 C47 119.6(5)
C51 C52 H52 120.2
C47 C52 H52 120.2
C54 C53 N3 116.7(3)
C54 C53 C66 121.5(3)
N3 C53 C66 121.4(3)
C53 C54 C55 121.8(4)
C53 C54 N4 117.6(3)
C55 C54 N4 120.2(3)
C56 C55 C60 120.2(4)
C56 C55 C54 120.9(4)
C60 C55 C54 118.8(3)
C57 C56 C55 120.0(4)
C57 C56 H56 120.0
C55 C56 H56 120.0
C56 C57 C58 119.6(4)
C56 C57 H57 120.2
C58 C57 H57 120.2
C59 C58 C57 121.0(4)
C59 C58 H58 119.5
C57 C58 H58 119.5
C58 C59 C60 121.7(4)
C58 C59 H59 119.1
C60 C59 H59 119.1
C55 C60 C59 117.4(4)
C55 C60 C61 119.7(3)
C59 C60 C61 122.8(4)
C62 C61 C66 117.2(4)
C62 C61 C60 122.8(4)
C66 C61 C60 120.0(3)
C63 C62 C61 122.2(4)
C63 C62 H62 118.9
C61 C62 H62 118.9
C62 C63 C64 119.6(4)
C62 C63 H63 120.2
C64 C63 H63 120.2
C65 C64 C63 120.6(4)
C65 C64 H64 119.7
C63 C64 H64 119.7
C64 C65 C66 120.5(4)
C64 C65 H65 119.7
C66 C65 H65 119.7
C65 C66 C61 119.7(3)
C65 C66 C53 122.1(4)
C61 C66 C53 118.2(3)

loop_
_geom_bond_atom_site_label_1
_geom_bond_atom_site_label_2
_geom_bond_distance
N1 C7 1.393(5)
N1 C1 1.423(5)
N1 C20 1.433(5)
N2 C14 1.423(5)
N2 C2 1.427(5)
N2 C21 1.436(5)
N3 C40 1.393(5)
N3 C53 1.428(5)
N3 C34 1.429(5)
N4 C47 1.408(5)
N4 C35 1.424(5)
N4 C54 1.431(5)
O1 C13 1.232(7)
O2 C46 1.208(6)
C1 C2 1.381(6)
C1 C6 1.399(5)
C2 C3 1.370(6)
C3 C4 1.378(6)
C3 H3 0.9300
C4 C5 1.357(7)
C4 H4 0.9300
C5 C6 1.376(7)
C5 H5 0.9300
C6 H6 0.9300
C7 C12 1.390(5)
C7 C8 1.403(6)
C8 C9 1.368(6)
C8 H8 0.9300
C9 C10 1.383(6)
C9 H9 0.9300
C10 C11 1.371(6)
C10 C13 1.442(8)
C11 C12 1.367(6)
C11 H11 0.9300
C12 H12 0.9300
C13 H13 0.9300
C14 C15 1.370(6)
C14 C19 1.375(6)
C15 C16 1.381(6)
C15 H15 0.9300
C16 C17 1.363(6)
C16 H16 0.9300
C17 C18 1.371(6)
C17 H17 0.9300
C18 C19 1.360(6)
C18 H18 0.9300
C19 H19 0.9300
C20 C21 1.340(5)
C20 C33 1.433(5)
C21 C22 1.438(5)
C22 C23 1.404(6)
C22 C27 1.417(5)
C23 C24 1.366(6)
C23 H23 0.9300
C24 C25 1.380(6)
C24 H24 0.9300
C25 C26 1.354(6)
C25 H25 0.9300
C26 C27 1.413(5)
C26 H26 0.9300
C27 C28 1.442(5)
C28 C33 1.406(5)
C28 C29 1.415(6)
C29 C30 1.338(6)
C29 H29 0.9300
C30 C31 1.387(6)
C30 H30 0.9300
C31 C32 1.356(6)
C31 H31 0.9300
C32 C33 1.406(6)
C32 H32 0.9300
C34 C39 1.371(5)
C34 C35 1.379(5)
C35 C36 1.375(5)
C36 C37 1.363(6)
C36 H36 0.9300
C37 C38 1.372(7)
C37 H37 0.9300
C38 C39 1.364(6)
C38 H38 0.9300
C39 H39 0.9300
C40 C45 1.388(5)
C40 C41 1.395(6)
C41 C42 1.379(6)
C41 H41 0.9300
C42 C43 1.366(6)
C42 H42 0.9300
C43 C44 1.375(6)
C43 C46 1.460(7)
C44 C45 1.370(5)
C44 H44 0.9300
C45 H45 0.9300
C46 H46 0.9300
C47 C52 1.387(6)
C47 C48 1.390(6)
C48 C49 1.379(6)
C48 H48 0.9300
C49 C50 1.354(7)
C49 H49 0.9300
C50 C51 1.359(7)
C50 H50 0.9300
C51 C52 1.374(7)
C51 H51 0.9300
C52 H52 0.9300
C53 C54 1.351(5)
C53 C66 1.435(5)
C54 C55 1.428(5)
C55 C56 1.404(5)
C55 C60 1.407(5)
C56 C57 1.377(6)
C56 H56 0.9300
C57 C58 1.390(6)
C57 H57 0.9300
C58 C59 1.345(6)
C58 H58 0.9300
C59 C60 1.408(5)
C59 H59 0.9300
C60 C61 1.446(5)
C61 C62 1.399(5)
C61 C66 1.418(5)
C62 C63 1.357(6)
C62 H62 0.9300
C63 C64 1.389(6)
C63 H63 0.9300
C64 C65 1.357(5)
C64 H64 0.9300
C65 C66 1.396(5)
C65 H65 0.9300

loop_
_geom_torsion_atom_site_label_1
_geom_torsion_atom_site_label_2
_geom_torsion_atom_site_label_3
_geom_torsion_atom_site_label_4
_geom_torsion
C7 N1 C1 C2 -108.2(4)
C20 N1 C1 C2 40.6(5)
C7 N1 C1 C6 76.9(5)
C20 N1 C1 C6 -134.4(4)
C6 C1 C2 C3 -0.8(6)
N1 C1 C2 C3 -175.9(4)
C6 C1 C2 N2 176.0(4)
N1 C1 C2 N2 0.9(5)
C14 N2 C2 C3 -74.7(5)
C21 N2 C2 C3 136.7(4)
C14 N2 C2 C1 108.6(4)
C21 N2 C2 C1 -39.9(5)
C1 C2 C3 C4 -1.2(7)
N2 C2 C3 C4 -177.8(4)
C2 C3 C4 C5 1.5(7)
C3 C4 C5 C6 0.4(7)
C4 C5 C6 C1 -2.4(7)
C2 C1 C6 C5 2.6(6)
N1 C1 C6 C5 177.5(4)
C1 N1 C7 C12 -12.2(6)
C20 N1 C7 C12 -157.7(4)
C1 N1 C7 C8 168.1(4)
C20 N1 C7 C8 22.5(6)
C12 C7 C8 C9 -3.1(6)
N1 C7 C8 C9 176.7(4)
C7 C8 C9 C10 1.9(7)
C8 C9 C10 C11 0.9(7)
C8 C9 C10 C13 180.0(4)
C9 C10 C11 C12 -2.6(7)
C13 C10 C11 C12 178.3(4)
C10 C11 C12 C7 1.4(7)
N1 C7 C12 C11 -178.3(4)
C8 C7 C12 C11 1.4(6)
C11 C10 C13 O1 -176.1(5)
C9 C10 C13 O1 4.9(9)
C2 N2 C14 C15 -147.2(4)
C21 N2 C14 C15 -1.5(6)
C2 N2 C14 C19 33.7(6)
C21 N2 C14 C19 179.5(4)
C19 C14 C15 C16 0.1(7)
N2 C14 C15 C16 -179.0(4)
C14 C15 C16 C17 -0.7(8)
C15 C16 C17 C18 1.0(8)
C16 C17 C18 C19 -0.7(8)
C17 C18 C19 C14 0.1(9)
C15 C14 C19 C18 0.2(7)
N2 C14 C19 C18 179.2(4)
C7 N1 C20 C21 104.4(5)
C1 N1 C20 C21 -44.1(5)
C7 N1 C20 C33 -80.6(5)
C1 N1 C20 C33 130.9(4)
N1 C20 C21 N2 5.4(5)
C33 C20 C21 N2 -169.5(3)
N1 C20 C21 C22 177.7(3)
C33 C20 C21 C22 2.8(6)
C14 N2 C21 C20 -110.6(4)
C2 N2 C21 C20 37.1(5)
C14 N2 C21 C22 77.1(5)
C2 N2 C21 C22 -135.3(4)
C20 C21 C22 C23 178.7(4)
N2 C21 C22 C23 -9.3(6)
C20 C21 C22 C27 0.1(6)
N2 C21 C22 C27 172.1(3)
C27 C22 C23 C24 -1.3(6)
C21 C22 C23 C24 -179.9(4)
C22 C23 C24 C25 -0.9(7)
C23 C24 C25 C26 1.9(7)
C24 C25 C26 C27 -0.6(6)
C25 C26 C27 C22 -1.6(6)
C25 C26 C27 C28 -178.7(4)
C23 C22 C27 C26 2.5(5)
C21 C22 C27 C26 -178.9(3)
C23 C22 C27 C28 179.7(4)
C21 C22 C27 C28 -1.7(5)
C26 C27 C28 C33 177.5(4)
C22 C27 C28 C33 0.4(5)
C26 C27 C28 C29 -1.4(6)
C22 C27 C28 C29 -178.4(4)
C33 C28 C29 C30 -0.3(6)
C27 C28 C29 C30 178.6(4)
C28 C29 C30 C31 -1.0(7)
C29 C30 C31 C32 0.5(7)
C30 C31 C32 C33 1.2(7)
C31 C32 C33 C28 -2.4(6)
C31 C32 C33 C20 178.3(4)
C29 C28 C33 C32 2.0(6)
C27 C28 C33 C32 -177.0(4)
C29 C28 C33 C20 -178.8(3)
C27 C28 C33 C20 2.3(5)
C21 C20 C33 C32 175.2(4)
N1 C20 C33 C32 0.4(6)
C21 C20 C33 C28 -4.0(6)
N1 C20 C33 C28 -178.8(3)
C40 N3 C34 C39 -70.1(6)
C53 N3 C34 C39 133.2(4)
C40 N3 C34 C35 115.8(4)
C53 N3 C34 C35 -40.9(5)
C39 C34 C35 C36 -2.0(7)
N3 C34 C35 C36 172.3(4)
C39 C34 C35 N4 -176.3(4)
N3 C34 C35 N4 -2.1(6)
C47 N4 C35 C36 83.9(5)
C54 N4 C35 C36 -131.0(4)
C47 N4 C35 C34 -102.0(4)
C54 N4 C35 C34 43.1(5)
C34 C35 C36 C37 4.2(7)
N4 C35 C36 C37 178.2(5)
C35 C36 C37 C38 -2.7(8)
C36 C37 C38 C39 -1.1(9)
C37 C38 C39 C34 3.3(8)
C35 C34 C39 C38 -1.7(7)
N3 C34 C39 C38 -175.5(4)
C53 N3 C40 C45 -7.6(5)
C34 N3 C40 C45 -162.3(4)
C53 N3 C40 C41 174.1(4)
C34 N3 C40 C41 19.5(6)
C45 C40 C41 C42 -1.7(7)
N3 C40 C41 C42 176.6(4)
C40 C41 C42 C43 -1.6(8)
C41 C42 C43 C44 3.2(8)
C41 C42 C43 C46 -172.6(6)
C42 C43 C44 C45 -1.5(8)
C46 C43 C44 C45 174.3(5)
C43 C44 C45 C40 -1.8(7)
N3 C40 C45 C44 -175.0(4)
C41 C40 C45 C44 3.4(6)
C42 C43 C46 O2 175.6(7)
C44 C43 C46 O2 -0.1(11)
C35 N4 C47 C52 -34.5(5)
C54 N4 C47 C52 -176.8(3)
C35 N4 C47 C48 146.4(4)
C54 N4 C47 C48 4.1(5)
C52 C47 C48 C49 -0.5(6)
N4 C47 C48 C49 178.6(4)
C47 C48 C49 C50 0.7(7)
C48 C49 C50 C51 0.5(8)
C49 C50 C51 C52 -1.9(8)
C50 C51 C52 C47 2.1(8)
C48 C47 C52 C51 -0.8(6)
N4 C47 C52 C51 -179.9(4)
C40 N3 C53 C54 -114.3(4)
C34 N3 C53 C54 42.6(5)
C40 N3 C53 C66 73.5(5)
C34 N3 C53 C66 -129.6(4)
N3 C53 C54 C55 -172.5(3)
C66 C53 C54 C55 -0.3(6)
N3 C53 C54 N4 -0.5(5)
C66 C53 C54 N4 171.7(3)
C47 N4 C54 C53 103.8(4)
C35 N4 C54 C53 -41.9(5)
C47 N4 C54 C55 -84.1(5)
C35 N4 C54 C55 130.2(4)
C53 C54 C55 C56 176.1(4)
N4 C54 C55 C56 4.4(6)
C53 C54 C55 C60 -1.7(6)
N4 C54 C55 C60 -173.5(3)
C60 C55 C56 C57 -1.2(6)
C54 C55 C56 C57 -179.1(4)
C55 C56 C57 C58 0.2(7)
C56 C57 C58 C59 0.3(7)
C57 C58 C59 C60 0.3(7)
C56 C55 C60 C59 1.8(5)
C54 C55 C60 C59 179.7(4)
C56 C55 C60 C61 -176.1(3)
C54 C55 C60 C61 1.8(5)
C58 C59 C60 C55 -1.4(6)
C58 C59 C60 C61 176.5(4)
C55 C60 C61 C62 179.4(4)
C59 C60 C61 C62 1.7(6)
C55 C60 C61 C66 0.1(5)
C59 C60 C61 C66 -177.6(4)
C66 C61 C62 C63 1.1(6)
C60 C61 C62 C63 -178.2(4)
C61 C62 C63 C64 0.1(7)
C62 C63 C64 C65 0.4(7)
C63 C64 C65 C66 -2.1(7)
C64 C65 C66 C61 3.3(6)
C64 C65 C66 C53 -178.1(4)
C62 C61 C66 C65 -2.7(5)
C60 C61 C66 C65 176.6(3)
C62 C61 C66 C53 178.6(3)
C60 C61 C66 C53 -2.1(5)
C54 C53 C66 C65 -176.5(4)
N3 C53 C66 C65 -4.6(6)
C54 C53 C66 C61 2.2(5)
N3 C53 C66 C61 174.0(3)
